data_7232248
loop_
_publ_author_name
'Han, Jingyu'
'Zhang, Limei'
'Li, Shufen'
'Zheng, Wei'
'Jia, Dingxian'
'Yuan, Yaxian'

_publ_section_title
;
 Alcohol-solvothermal syntheses, crystal structures and photocatalytic
 properties of tin selenides with polyselenide ligands
;
_journal_issue 10
_journal_name_full CrystEngComm
_journal_page_first 1642
_journal_paper_doi 10.1039/C8CE02065E
_journal_volume 21
_journal_year 2019
_chemical_formula_moiety 'C6 H24 Fe N6 Se8 Sn3'
_chemical_formula_sum 'C6 H24 Fe N6 Se8 Sn3'
_chemical_formula_weight 1223.91
_space_group_IT_number 14
_space_group_name_Hall '-P 2ybc'
_space_group_name_H-M_alt 'P 1 21/c 1'
_symmetry_cell_setting monoclinic
_symmetry_Int_Tables_number 14
_symmetry_space_group_name_Hall '-P 2ybc'
_symmetry_space_group_name_H-M 'P 1 21/c 1'
_atom_sites_solution_hydrogens geom
_atom_sites_solution_primary direct
_atom_sites_solution_secondary difmap
_audit_creation_method SHELXL-97
_audit_update_record
;
2018-11-07 deposited with the CCDC.
2019-01-29 downloaded from the CCDC.
;
_cell_angle_alpha 90.00
_cell_angle_beta 120.25(2)
_cell_angle_gamma 90.00
_cell_formula_units_Z 4
_cell_length_a 11.950(2)
_cell_length_b 14.083(3)
_cell_length_c 17.995(6)
_cell_measurement_reflns_used 8610
_cell_measurement_temperature 223(2)
_cell_measurement_theta_max 25.35
_cell_measurement_theta_min 3.1752
_cell_volume 2616.0(12)
_computing_cell_refinement CrystalClear
_computing_data_collection CrystalClear
_computing_data_reduction CrystalStructure
_computing_structure_refinement 'SHELXL-97 (Sheldrick, 1997)'
_computing_structure_solution 'SHELXS-97 (Sheldrick, 1990)'
_diffrn_ambient_temperature 223(2)
_diffrn_detector_area_resol_mean 14.63
_diffrn_measured_fraction_theta_full 0.998
_diffrn_measured_fraction_theta_max 0.998
_diffrn_measurement_device_type 'Rigaku Saturn'
_diffrn_measurement_method \w
_diffrn_radiation_monochromator graphite
_diffrn_radiation_source 'fine-focus sealed tube'
_diffrn_radiation_type MoK\a
_diffrn_radiation_wavelength 0.71073
_diffrn_reflns_av_R_equivalents 0.0626
_diffrn_reflns_av_sigmaI/netI 0.0871
_diffrn_reflns_limit_h_max 13
_diffrn_reflns_limit_h_min -14
_diffrn_reflns_limit_k_max 16
_diffrn_reflns_limit_k_min -16
_diffrn_reflns_limit_l_max 21
_diffrn_reflns_limit_l_min -20
_diffrn_reflns_number 21435
_diffrn_reflns_theta_full 25.35
_diffrn_reflns_theta_max 25.35
_diffrn_reflns_theta_min 3.18
_exptl_absorpt_coefficient_mu 14.511
_exptl_absorpt_correction_T_max 0.3248
_exptl_absorpt_correction_T_min 0.1222
_exptl_absorpt_correction_type multi-scan
_exptl_absorpt_process_details 'Jacobson, R. (1998) Private communication'
_exptl_crystal_colour Red
_exptl_crystal_density_diffrn 3.108
_exptl_crystal_density_method 'not measured'
_exptl_crystal_description Platelet
_exptl_crystal_F_000 2200
_exptl_crystal_size_max 0.25
_exptl_crystal_size_mid 0.20
_exptl_crystal_size_min 0.10
_refine_diff_density_max 2.626
_refine_diff_density_min -1.674
_refine_diff_density_rms 0.347
_refine_ls_extinction_method none
_refine_ls_goodness_of_fit_ref 1.111
_refine_ls_hydrogen_treatment constr
_refine_ls_matrix_type full
_refine_ls_number_parameters 213
_refine_ls_number_reflns 4779
_refine_ls_number_restraints 8
_refine_ls_restrained_S_all 1.110
_refine_ls_R_factor_all 0.0618
_refine_ls_R_factor_gt 0.0480
_refine_ls_shift/su_max 0.002
_refine_ls_shift/su_mean 0.000
_refine_ls_structure_factor_coef Fsqd
_refine_ls_weighting_details 'calc w=1/[\s^2^(Fo^2^)+(0.1383P)^2^+1635.4473P] where P=(Fo^2^+2Fc^2^)/3'
_refine_ls_weighting_scheme calc
_refine_ls_wR_factor_gt 0.0862
_refine_ls_wR_factor_ref 0.1094
_reflns_number_gt 4199
_reflns_number_total 4779
_reflns_threshold_expression >2sigma(I)
_cod_data_source_file c8ce02065e2.cif
_cod_data_source_block compound_2
_cod_depositor_comments
;
The following automatic conversions were performed:

'_exptl_absorpt_correction_type' value 'Multi-scan' changed to
'multi-scan' according to
/home/data/users/saulius/crontab/automatic-downloads/rss-feeds/RSC/lib/dictionaries/cif_core.dic
dictionary named 'cif_core.dic' version 2.4.2 from 2011-04-26.

Automatic conversion script
Id: cif_fix_values 4973 2017-02-22 13:04:09Z antanas 

 Adding full bibliography for 7232246--7232253.cif.
;
_cod_original_cell_volume 2616.0(11)
_cod_original_sg_symbol_H-M 'P 21/c'
_cod_database_code 7232248

loop_
_symmetry_equiv_pos_as_xyz
'x, y, z'
'-x, y+1/2, -z+1/2'
'-x, -y, -z'
'x, -y-1/2, z-1/2'

loop_
_atom_site_label
_atom_site_type_symbol
_atom_site_fract_x
_atom_site_fract_y
_atom_site_fract_z
_atom_site_U_iso_or_equiv
_atom_site_adp_type
_atom_site_occupancy
_atom_site_symmetry_multiplicity
_atom_site_calc_flag
_atom_site_refinement_flags
Sn1 Sn 0.6612(4) 0.5476(3) 0.0792(3) 0.0328(11) Uani 1 1 d .
Sn2 Sn 0.8523(4) 0.7694(3) 0.1901(3) 0.0297(10) Uani 1 1 d .
Sn3 Sn 1.0049(4) 0.5282(3) 0.2489(3) 0.0284(10) Uani 1 1 d .
Se1 Se 0.7942(6) 0.5955(4) 0.2516(4) 0.0279(14) Uani 1 1 d .
Se2 Se 0.6892(8) 0.7164(5) 0.0384(4) 0.0441(19) Uani 1 1 d .
Se3 Se 0.8518(7) 0.4417(5) 0.1084(5) 0.0425(19) Uani 1 1 d .
Se4 Se 0.5392(7) 0.4923(6) -0.0863(5) 0.0448(19) Uani 1 1 d .
Se5 Se 1.0824(6) 0.7026(4) 0.2684(4) 0.0315(15) Uani 1 1 d .
Se6 Se 1.0962(7) 0.4186(4) 0.3787(4) 0.0333(15) Uani 1 1 d .
Se7 Se 1.2189(8) 0.5060(5) 0.2343(5) 0.0425(18) Uani 1 1 d .
Se8 Se 1.2155(7) 0.3434(5) 0.2110(4) 0.0363(16) Uani 1 1 d .
Fe1 Fe 0.3015(10) 0.8026(7) 0.1175(6) 0.037(2) Uani 1 1 d D
N1 N 0.308(4) 0.827(3) 0.2421(17) 0.051(16) Uani 1 1 d D
H1A H 0.3470 0.8825 0.2658 0.066 Uiso 1 1 calc R
H1B H 0.2271 0.8281 0.2343 0.066 Uiso 1 1 calc R
N2 N 0.478(3) 0.716(3) 0.207(2) 0.042(13) Uani 1 1 d D
H2A H 0.4611 0.6539 0.1965 0.049 Uiso 1 1 calc R
H2B H 0.5449 0.7318 0.2007 0.049 Uiso 1 1 calc R
N3 N 0.114(3) 0.876(4) 0.033(3) 0.041(14) Uani 1 1 d D
H3A H 0.0863 0.9063 0.0647 0.060 Uiso 1 1 calc R
H3B H 0.1232 0.9190 -0.0007 0.060 Uiso 1 1 calc R
N4 N 0.169(3) 0.678(2) 0.071(3) 0.055(16) Uani 1 1 d D
H4A H 0.1767 0.6465 0.0303 0.070 Uiso 1 1 calc R
H4B H 0.1878 0.6379 0.1148 0.070 Uiso 1 1 calc R
N5 N 0.353(8) 0.786(5) 0.013(4) 0.046(2) Uani 1 1 d D
H5A H 0.4193 0.7454 0.0297 0.063 Uiso 1 1 calc R
H5B H 0.2844 0.7631 -0.0356 0.063 Uiso 1 1 calc R
N6 N 0.410(8) 0.935(4) 0.131(4) 0.049(2) Uani 1 1 d D
H6A H 0.3551 0.9846 0.1118 0.063 Uiso 1 1 calc R
H6B H 0.4680 0.9453 0.1873 0.063 Uiso 1 1 calc R
C1 C 0.383(9) 0.746(6) 0.297(6) 0.052(6) Uani 1 1 d D
H1C H 0.3334 0.6876 0.2757 0.080 Uiso 1 1 calc R
H1D H 0.4008 0.7558 0.3557 0.080 Uiso 1 1 calc R
C2 C 0.508(6) 0.738(6) 0.296(3) 0.052(6) Uani 1 1 d D
H2C H 0.5554 0.7974 0.3155 0.080 Uiso 1 1 calc R
H2D H 0.5614 0.6881 0.3352 0.080 Uiso 1 1 calc R
C3 C 0.021(5) 0.801(4) -0.020(3) 0.048(14) Uani 1 1 d D
H3C H 0.0360 0.7827 -0.0664 0.060 Uiso 1 1 calc R
H3D H -0.0672 0.8254 -0.0461 0.060 Uiso 1 1 calc R
C4 C 0.037(4) 0.717(4) 0.035(4) 0.048(14) Uani 1 1 d D
H4C H 0.0225 0.7354 0.0818 0.060 Uiso 1 1 calc R
H4D H -0.0264 0.6683 0.0015 0.060 Uiso 1 1 calc R
C5 C 0.389(6) 0.881(4) -0.003(3) 0.053(5) Uani 1 1 d D
H5C H 0.3116 0.9198 -0.0356 0.071 Uiso 1 1 calc R
H5D H 0.4315 0.8755 -0.0369 0.071 Uiso 1 1 calc R
C6 C 0.479(4) 0.928(4) 0.082(4) 0.054(3) Uani 1 1 d D
H6C H 0.5566 0.8900 0.1138 0.073 Uiso 1 1 calc R
H6D H 0.5032 0.9904 0.0729 0.073 Uiso 1 1 calc R

loop_
_atom_site_aniso_label
_atom_site_aniso_U_11
_atom_site_aniso_U_22
_atom_site_aniso_U_33
_atom_site_aniso_U_23
_atom_site_aniso_U_13
_atom_site_aniso_U_12
Sn1 0.025(2) 0.027(2) 0.036(2) -0.0053(19) 0.0082(19) -0.0018(18)
Sn2 0.026(2) 0.022(2) 0.030(2) -0.0056(17) 0.0055(18) -0.0031(17)
Sn3 0.024(2) 0.023(2) 0.031(2) 0.0002(17) 0.0088(18) 0.0029(17)
Se1 0.026(3) 0.026(3) 0.031(3) -0.006(3) 0.013(3) -0.003(2)
Se2 0.051(4) 0.031(3) 0.033(4) 0.005(3) 0.008(3) -0.005(3)
Se3 0.029(3) 0.042(4) 0.039(4) -0.016(3) 0.004(3) 0.014(3)
Se4 0.029(4) 0.050(4) 0.043(4) -0.018(3) 0.010(3) -0.014(3)
Se5 0.023(3) 0.023(3) 0.046(4) 0.002(3) 0.015(3) -0.004(2)
Se6 0.058(4) 0.021(3) 0.025(3) 0.003(2) 0.025(3) 0.003(3)
Se7 0.052(4) 0.035(4) 0.057(5) 0.013(3) 0.039(4) 0.005(3)
Se8 0.038(4) 0.039(4) 0.039(4) 0.003(3) 0.025(3) 0.007(3)
Fe1 0.041(6) 0.033(5) 0.036(5) -0.004(4) 0.018(5) -0.002(4)
N1 0.043(3) 0.035(3) 0.061(4) -0.004(3) 0.015(3) -0.005(3)
N2 0.033(3) 0.032(3) 0.038(3) -0.01(2) 0.00(2) -0.003(2)
N3 0.036(2) 0.043(4) 0.038(2) 0.003(2) 0.017(17) 0.004(2)
N4 0.040(2) 0.040(4) 0.039(3) 0.003(3) -0.013(19) 0.002(2)
N5 0.045(6) 0.036(3) 0.045(3) -0.002(3) 0.014(4) -0.004(4)
N6 0.045(6) 0.046(3) 0.045(3) -0.002(3) 0.014(4) -0.004(4)
C1 0.058(12) 0.042(9) 0.040(9) 0.0020(8) 0.013(9) 0.007(10)
C2 0.058(12) 0.042(9) 0.040(9) 0.0020(8) 0.013(9) 0.007(10)
C3 0.042(2) 0.053(4) 0.043(2) 0.003(2) 0.017(17) 0.004(2)
C4 0.042(2) 0.053(4) 0.043(2) 0.003(2) 0.017(17) 0.004(2)
C5 0.050(7) 0.034(8) 0.056(9) 0.0011(8) 0.013(8) 0.004(7)
C6 0.035(3) 0.046(6) 0.055(4) 0.008(5) 0.004(3) 0.006(4)

loop_
_atom_type_symbol
_atom_type_description
_atom_type_scat_dispersion_real
_atom_type_scat_dispersion_imag
_atom_type_scat_source
C C 0.0033 0.0016 'International Tables Vol C Tables 4.2.6.8 and 6.1.1.4'
H H 0.0000 0.0000 'International Tables Vol C Tables 4.2.6.8 and 6.1.1.4'
Fe Fe 0.3463 0.8444 'International Tables Vol C Tables 4.2.6.8 and 6.1.1.4'
N N 0.0061 0.0033 'International Tables Vol C Tables 4.2.6.8 and 6.1.1.4'
Se Se -0.0929 2.2259 'International Tables Vol C Tables 4.2.6.8 and 6.1.1.4'
Sn Sn -0.6537 1.4246 'International Tables Vol C Tables 4.2.6.8 and 6.1.1.4'

loop_
_geom_angle_atom_site_label_1
_geom_angle_atom_site_label_2
_geom_angle_atom_site_label_3
_geom_angle
_geom_angle_site_symmetry_1
_geom_angle_site_symmetry_3
Se4 Sn1 Se3 129.2(3) 3_665 .
Se4 Sn1 Se2 119.0(3) 3_665 .
Se3 Sn1 Se2 111.7(3) . .
Se4 Sn1 Se4 89.6(3) 3_665 .
Se3 Sn1 Se4 89.4(3) . .
Se2 Sn1 Se4 91.6(3) . .
Se4 Sn1 Se1 91.2(3) 3_665 .
Se3 Sn1 Se1 87.9(2) . .
Se2 Sn1 Se1 90.6(2) . .
Se4 Sn1 Se1 176.9(3) . .
Se8 Sn2 Se2 122.3(3) 2_755 .
Se8 Sn2 Se5 113.7(3) 2_755 .
Se2 Sn2 Se5 121.0(3) . .
Se8 Sn2 Se6 103.5(2) 2_755 2_755
Se2 Sn2 Se6 88.0(3) . 2_755
Se5 Sn2 Se6 96.3(3) . 2_755
Se8 Sn2 Se1 81.7(2) 2_755 .
Se2 Sn2 Se1 87.7(2) . .
Se5 Sn2 Se1 83.0(2) . .
Se6 Sn2 Se1 174.5(2) 2_755 .
Se6 Sn3 Se3 112.4(3) . .
Se6 Sn3 Se5 119.6(3) . .
Se3 Sn3 Se5 127.9(3) . .
Se6 Sn3 Se1 99.7(3) . .
Se3 Sn3 Se1 88.7(2) . .
Se5 Sn3 Se1 86.4(2) . .
Se6 Sn3 Se7 91.7(3) . .
Se3 Sn3 Se7 95.1(3) . .
Se5 Sn3 Se7 80.3(2) . .
Se1 Sn3 Se7 165.6(3) . .
Sn3 Se1 Sn1 84.7(2) . .
Sn3 Se1 Sn2 83.5(2) . .
Sn1 Se1 Sn2 83.7(2) . .
Sn2 Se2 Sn1 96.0(3) . .
Sn1 Se3 Sn3 92.6(2) . .
Sn1 Se4 Sn1 90.4(3) 3_665 .
Sn2 Se5 Sn3 93.6(2) . .
Sn3 Se6 Sn2 98.3(2) . 2_745
Se8 Se7 Sn3 101.5(3) . .
Se7 Se8 Sn2 105.2(3) . 2_745
N6 Fe1 N4 167(2) . .
N6 Fe1 N3 91(3) . .
N4 Fe1 N3 80.2(15) . .
N6 Fe1 N1 92.1(17) . .
N4 Fe1 N1 99.0(18) . .
N3 Fe1 N1 97.3(17) . .
N6 Fe1 N2 95(3) . .
N4 Fe1 N2 94.2(14) . .
N3 Fe1 N2 173.1(18) . .
N1 Fe1 N2 79.4(15) . .
N6 Fe1 N5 78.0(17) . .
N4 Fe1 N5 93(2) . .
N3 Fe1 N5 95(3) . .
N1 Fe1 N5 165(2) . .
N2 Fe1 N5 90(2) . .
C1 N1 Fe1 105(3) . .
C1 N1 H1A 110.8 . .
Fe1 N1 H1A 110.8 . .
C1 N1 H1B 110.8 . .
Fe1 N1 H1B 110.8 . .
H1A N1 H1B 108.9 . .
C2 N2 Fe1 107(2) . .
C2 N2 H2A 110.3 . .
Fe1 N2 H2A 110.3 . .
C2 N2 H2B 110.3 . .
Fe1 N2 H2B 110.3 . .
H2A N2 H2B 108.5 . .
C3 N3 Fe1 106(2) . .
C3 N3 H3A 110.5 . .
Fe1 N3 H3A 110.5 . .
C3 N3 H3B 110.5 . .
Fe1 N3 H3B 110.5 . .
H3A N3 H3B 108.7 . .
C4 N4 Fe1 106(3) . .
C4 N4 H4A 110.5 . .
Fe1 N4 H4A 110.5 . .
C4 N4 H4B 110.5 . .
Fe1 N4 H4B 110.5 . .
H4A N4 H4B 108.7 . .
C5 N5 Fe1 107(3) . .
C5 N5 H5A 110.3 . .
Fe1 N5 H5A 110.3 . .
C5 N5 H5B 110.3 . .
Fe1 N5 H5B 110.3 . .
H5A N5 H5B 108.5 . .
C6 N6 Fe1 110(3) . .
C6 N6 H6A 109.7 . .
Fe1 N6 H6A 109.7 . .
C6 N6 H6B 109.7 . .
Fe1 N6 H6B 109.7 . .
H6A N6 H6B 108.2 . .
N1 C1 C2 108.5(19) . .
N1 C1 H1C 110.0 . .
C2 C1 H1C 110.0 . .
N1 C1 H1D 110.0 . .
C2 C1 H1D 110.0 . .
H1C C1 H1D 108.4 . .
N2 C2 C1 109(2) . .
N2 C2 H2C 109.9 . .
C1 C2 H2C 109.9 . .
N2 C2 H2D 109.9 . .
C1 C2 H2D 109.9 . .
H2C C2 H2D 108.3 . .
N3 C3 C4 109.3(19) . .
N3 C3 H3C 109.8 . .
C4 C3 H3C 109.8 . .
N3 C3 H3D 109.8 . .
C4 C3 H3D 109.8 . .
H3C C3 H3D 108.3 . .
N4 C4 C3 109.3(18) . .
N4 C4 H4C 109.8 . .
C3 C4 H4C 109.8 . .
N4 C4 H4D 109.8 . .
C3 C4 H4D 109.8 . .
H4C C4 H4D 108.3 . .
N5 C5 C6 108.7(19) . .
N5 C5 H5C 109.9 . .
C6 C5 H5C 109.9 . .
N5 C5 H5D 109.9 . .
C6 C5 H5D 110.0 . .
H5C C5 H5D 108.3 . .
N6 C6 C5 108.4(19) . .
N6 C6 H6C 110.0 . .
C5 C6 H6C 110.0 . .
N6 C6 H6D 110.0 . .
C5 C6 H6D 110.0 . .
H6C C6 H6D 108.4 . .

loop_
_geom_bond_atom_site_label_1
_geom_bond_atom_site_label_2
_geom_bond_distance
_geom_bond_site_symmetry_2
Sn1 Se4 2.524(9) 3_665
Sn1 Se3 2.546(8) .
Sn1 Se2 2.559(8) .
Sn1 Se4 2.687(9) .
Sn1 Se1 2.765(8) .
Sn2 Se8 2.523(8) 2_755
Sn2 Se2 2.540(8) .
Sn2 Se5 2.555(8) .
Sn2 Se6 2.663(7) 2_755
Sn2 Se1 2.911(8) .
Sn3 Se6 2.541(7) .
Sn3 Se3 2.561(8) .
Sn3 Se5 2.587(7) .
Sn3 Se1 2.714(7) .
Sn3 Se7 2.717(8) .
Se4 Sn1 2.524(9) 3_665
Se6 Sn2 2.663(7) 2_745
Se7 Se8 2.324(10) .
Se8 Sn2 2.523(8) 2_745
Fe1 N6 2.212(2) .
Fe1 N4 2.224(19) .
Fe1 N3 2.230(19) .
Fe1 N1 2.233(19) .
Fe1 N2 2.257(19) .
Fe1 N5 2.272(2) .
N1 C1 1.49(2) .
N1 H1A 0.9000 .
N1 H1B 0.9000 .
N2 C2 1.48(2) .
N2 H2A 0.9000 .
N2 H2B 0.9000 .
N3 C3 1.48(2) .
N3 H3A 0.9000 .
N3 H3B 0.9000 .
N4 C4 1.479(19) .
N4 H4A 0.9000 .
N4 H4B 0.9000 .
N5 C5 1.48(2) .
N5 H5A 0.9000 .
N5 H5B 0.9000 .
N6 C6 1.48(2) .
N6 H6A 0.9000 .
N6 H6B 0.9000 .
C1 C2 1.51(2) .
C1 H1C 0.9700 .
C1 H1D 0.9700 .
C2 H2C 0.9700 .
C2 H2D 0.9700 .
C3 C4 1.506(19) .
C3 H3C 0.9700 .
C3 H3D 0.9700 .
C4 H4C 0.9700 .
C4 H4D 0.9700 .
C5 C6 1.51(2) .
C5 H5C 0.9700 .
C5 H5D 0.9700 .
C6 H6C 0.9700 .
C6 H6D 0.9700 .

loop_
_geom_hbond_atom_site_label_D
_geom_hbond_atom_site_label_H
_geom_hbond_atom_site_label_A
_geom_hbond_distance_DH
_geom_hbond_distance_HA
_geom_hbond_distance_DA
_geom_hbond_angle_DHA
_geom_hbond_site_symmetry_A
N4 H4B Se7 0.90 2.72 3.62(4) 173.5 1_455
N4 H4A Se3 0.90 2.65 3.54(5) 168.6 3_665
N3 H3B Se6 0.90 3.06 3.94(4) 167.1 4_475
N3 H3A Se6 0.90 2.84 3.64(4) 148.5 2_655
N2 H2B Se8 0.90 2.93 3.66(4) 138.7 2_755
N2 H2A Se4 0.90 2.86 3.60(4) 141.2 3_665
N1 H1B Se5 0.90 2.75 3.44(4) 134.3 1_455

loop_
_geom_torsion_atom_site_label_1
_geom_torsion_atom_site_label_2
_geom_torsion_atom_site_label_3
_geom_torsion_atom_site_label_4
_geom_torsion
_geom_torsion_site_symmetry_1
_geom_torsion_site_symmetry_4
Se6 Sn3 Se1 Sn1 -130.4(2) . .
Se3 Sn3 Se1 Sn1 -17.9(3) . .
Se5 Sn3 Se1 Sn1 110.2(2) . .
Se7 Sn3 Se1 Sn1 87.5(11) . .
Se6 Sn3 Se1 Sn2 145.3(2) . .
Se3 Sn3 Se1 Sn2 -102.2(2) . .
Se5 Sn3 Se1 Sn2 25.9(2) . .
Se7 Sn3 Se1 Sn2 3.2(12) . .
Se4 Sn1 Se1 Sn3 147.2(3) 3_665 .
Se3 Sn1 Se1 Sn3 18.0(3) . .
Se2 Sn1 Se1 Sn3 -93.7(3) . .
Se4 Sn1 Se1 Sn3 42(5) . .
Se4 Sn1 Se1 Sn2 -128.8(3) 3_665 .
Se3 Sn1 Se1 Sn2 102.0(3) . .
Se2 Sn1 Se1 Sn2 -9.7(3) . .
Se4 Sn1 Se1 Sn2 126(5) . .
Se8 Sn2 Se1 Sn3 -141.7(2) 2_755 .
Se2 Sn2 Se1 Sn3 95.2(3) . .
Se5 Sn2 Se1 Sn3 -26.4(2) . .
Se6 Sn2 Se1 Sn3 57(3) 2_755 .
Se8 Sn2 Se1 Sn1 132.9(2) 2_755 .
Se2 Sn2 Se1 Sn1 9.8(3) . .
Se5 Sn2 Se1 Sn1 -111.8(2) . .
Se6 Sn2 Se1 Sn1 -29(3) 2_755 .
Se8 Sn2 Se2 Sn1 -89.4(4) 2_755 .
Se5 Sn2 Se2 Sn1 69.8(4) . .
Se6 Sn2 Se2 Sn1 166.0(3) 2_755 .
Se1 Sn2 Se2 Sn1 -10.6(3) . .
Se4 Sn1 Se2 Sn2 102.9(3) 3_665 .
Se3 Sn1 Se2 Sn2 -76.8(3) . .
Se4 Sn1 Se2 Sn2 -166.7(3) . .
Se1 Sn1 Se2 Sn2 11.2(3) . .
Se4 Sn1 Se3 Sn3 -108.9(4) 3_665 .
Se2 Sn1 Se3 Sn3 70.7(3) . .
Se4 Sn1 Se3 Sn3 162.2(3) . .
Se1 Sn1 Se3 Sn3 -19.1(3) . .
Se6 Sn3 Se3 Sn1 119.4(3) . .
Se5 Sn3 Se3 Sn1 -65.0(4) . .
Se1 Sn3 Se3 Sn1 19.4(3) . .
Se7 Sn3 Se3 Sn1 -146.7(3) . .
Se4 Sn1 Se4 Sn1 0.0 3_665 3_665
Se3 Sn1 Se4 Sn1 129.2(3) . 3_665
Se2 Sn1 Se4 Sn1 -119.0(3) . 3_665
Se1 Sn1 Se4 Sn1 105(5) . 3_665
Se8 Sn2 Se5 Sn3 105.4(3) 2_755 .
Se2 Sn2 Se5 Sn3 -55.4(4) . .
Se6 Sn2 Se5 Sn3 -146.8(2) 2_755 .
Se1 Sn2 Se5 Sn3 27.7(2) . .
Se6 Sn3 Se5 Sn2 -128.8(3) . .
Se3 Sn3 Se5 Sn2 55.8(4) . .
Se1 Sn3 Se5 Sn2 -29.7(2) . .
Se7 Sn3 Se5 Sn2 144.8(3) . .
Se3 Sn3 Se6 Sn2 42.7(3) . 2_745
Se5 Sn3 Se6 Sn2 -133.3(3) . 2_745
Se1 Sn3 Se6 Sn2 135.3(3) . 2_745
Se7 Sn3 Se6 Sn2 -53.5(3) . 2_745
Se6 Sn3 Se7 Se8 60.8(3) . .
Se3 Sn3 Se7 Se8 -51.9(4) . .
Se5 Sn3 Se7 Se8 -179.5(4) . .
Se1 Sn3 Se7 Se8 -156.5(10) . .
Sn3 Se7 Se8 Sn2 -39.9(4) . 2_745
N6 Fe1 N1 C1 -117(5) . .
N4 Fe1 N1 C1 70(5) . .
N3 Fe1 N1 C1 152(5) . .
N2 Fe1 N1 C1 -22(5) . .
N5 Fe1 N1 C1 -68(10) . .
N6 Fe1 N2 C2 82(5) . .
N4 Fe1 N2 C2 -108(5) . .
N3 Fe1 N2 C2 -71(16) . .
N1 Fe1 N2 C2 -9(5) . .
N5 Fe1 N2 C2 160(5) . .
N6 Fe1 N3 C3 156(3) . .
N4 Fe1 N3 C3 -14(3) . .
N1 Fe1 N3 C3 -112(3) . .
N2 Fe1 N3 C3 -51(17) . .
N5 Fe1 N3 C3 78(3) . .
N6 Fe1 N4 C4 -66(13) . .
N3 Fe1 N4 C4 -17(3) . .
N1 Fe1 N4 C4 79(3) . .
N2 Fe1 N4 C4 159(3) . .
N5 Fe1 N4 C4 -111(4) . .
N6 Fe1 N5 C5 -17(5) . .
N4 Fe1 N5 C5 153(4) . .
N3 Fe1 N5 C5 72(4) . .
N1 Fe1 N5 C5 -68(11) . .
N2 Fe1 N5 C5 -113(4) . .
N4 Fe1 N6 C6 -59(15) . .
N3 Fe1 N6 C6 -108(5) . .
N1 Fe1 N6 C6 155(5) . .
N2 Fe1 N6 C6 75(5) . .
N5 Fe1 N6 C6 -13(5) . .
Fe1 N1 C1 C2 51(6) . .
Fe1 N2 C2 C1 40(5) . .
N1 C1 C2 N2 -63(5) . .
Fe1 N3 C3 C4 43(4) . .
Fe1 N4 C4 C3 45(4) . .
N3 C3 C4 N4 -62(5) . .
Fe1 N5 C5 C6 46(5) . .
Fe1 N6 C6 C5 42(6) . .
N5 C5 C6 N6 -59(5) . .
